data_7150182
loop_
_publ_author_name
'Zhuang, Wei'
'Hazell, Rita G.'
'J\/orgensen, Karl Anker'

_publ_section_title
;
 Enantioselective Friedel-Crafts type addition of indoles to
 nitro-olefins using a chiral hydrogen-bonding catalyst--synthesis of
 optically active tetrahydro-beta-carbolines.
;
_journal_issue 14
_journal_name_full 'Organic &amp; biomolecular chemistry'
_journal_page_first 2566
_journal_page_last 2571
_journal_paper_doi 10.1039/b505220c
_journal_volume 3
_journal_year 2005
_chemical_formula_moiety 'C8 H12 F6 N2 O4 S2, C1.80'
_chemical_formula_sum 'C9.8 H12 F6 N2 O4 S2'
_chemical_formula_weight 397.43
_chemical_name_systematic
;
(S,S) C,C,C-Trifluoro-N-(2-trifluoromethanesulfonylamino-cyclohexyl)
-methanesulfonamide
;
_space_group_IT_number 154
_symmetry_cell_setting trigonal
_symmetry_space_group_name_Hall 'P 32 2"'
_symmetry_space_group_name_H-M 'P 32 2 1'
_atom_type_scat_source IntTabIV
_cell_angle_alpha 90
_cell_angle_beta 90
_cell_angle_gamma 120
_cell_formula_units_Z 6
_cell_length_a 14.3841(2)
_cell_length_b 14.3841(2)
_cell_length_c 13.9800(4)
_cell_measurement_reflns_used 5844
_cell_measurement_temperature 100
_cell_measurement_theta_max 32.96
_cell_measurement_theta_min 2.83
_cell_volume 2504.97(9)
_computing_cell_refinement 'SAINT (Siemens, 1995)'
_computing_data_collection 'SMART (Siemens, 1995)'
_computing_data_reduction 'SAINT (Siemens, 1995)'
_computing_molecular_graphics
;
ORTEP-III (Burnett & Johnson, 1996), KRYSTAL
;
_computing_publication_material KRYSTAL
_computing_structure_refinement 'modified ORFLS(1962), KRYSTAL'
_computing_structure_solution
;
SIR97 (Altomare et al., 1997 ), KRYSTAL
;
_diffrn_ambient_temperature 100
_diffrn_measured_fraction_theta_full 1.00
_diffrn_measured_fraction_theta_max 1.00
_diffrn_measurement_device 'Siemens SMART CCD diffractometer'
_diffrn_measurement_method '\w rotation scans with narrow frames'
_diffrn_radiation_monochromator graphite
_diffrn_radiation_source 'x-ray tube'
_diffrn_radiation_type 'Mo K\a'
_diffrn_radiation_wavelength 0.71073
_diffrn_reflns_av_R_equivalents 0.081
_diffrn_reflns_limit_h_max 22
_diffrn_reflns_limit_h_min -19
_diffrn_reflns_limit_k_max 20
_diffrn_reflns_limit_k_min -22
_diffrn_reflns_limit_l_max 21
_diffrn_reflns_limit_l_min -16
_diffrn_reflns_number 24180
_diffrn_reflns_reduction_process 24180
_diffrn_reflns_theta_full 32.96
_diffrn_reflns_theta_max 32.96
_diffrn_reflns_theta_min 2.83
_diffrn_standards_decay_% 0
_exptl_absorpt_coefficient_mu 0.398
_exptl_absorpt_correction_type none
_exptl_absorpt_process_details none
_exptl_crystal_colour colourless
_exptl_crystal_density_diffrn 1.581
_exptl_crystal_density_meas ?
_exptl_crystal_density_method .
_exptl_crystal_description needle
_exptl_crystal_F_000 1209.2
_exptl_crystal_size_max 0.56
_exptl_crystal_size_mid 0.06
_exptl_crystal_size_min 0.04
_refine_diff_density_max 0.88(8)
_refine_diff_density_min -0.60(8)
_refine_ls_abs_structure_details
; The least squares refinement included a factor according to Rogers (1981).
5312 significant reflections were used, including 2288 Bijvoet pairs.
;
_refine_ls_abs_structure_Rogers 0.79(9)
_refine_ls_extinction_method none
_refine_ls_goodness_of_fit_ref 1.027
_refine_ls_hydrogen_treatment constr
_refine_ls_matrix_type full
_refine_ls_number_constraints 3
_refine_ls_number_parameters 215
_refine_ls_number_reflns 5312
_refine_ls_number_restraints 0
_refine_ls_R_factor_gt 0.034
_refine_ls_shift/su_max 0.0043
_refine_ls_shift/su_mean 0.0003
_refine_ls_structure_factor_coef F
_refine_ls_weighting_details
;
w= 1/{[\s~cs~(F^2^)+B+(1+A)F^2^]^1/2^- |F|}^2^
where A = 0.03 and B = 0.0
;
_refine_ls_weighting_scheme calc
_refine_ls_wR_factor_ref 0.036
_reflns_number_gt 5312
_reflns_number_total 6270
_reflns_threshold_expression I>2\s(I)
_cod_data_source_file b505220c.txt
_cod_data_source_block wei-4d
_cod_depositor_comments
;
The following automatic conversions were performed:

'_atom_site_thermal_displace_type' tag value 'Uij' was replaced with
'Uani' value 22 times.

Automatic conversion script
Id: cif_fix_values 1646 2011-03-28 12:23:43Z adriana 

The following automatic conversions were performed:
data name '_geom_bond_atom_site_label_D' replaced with
'_geom_hbond_atom_site_label_D' as specified in the replacement file
'/home/antanas/src/cod-tools/trunk/data/replacement-values/replacement_tags.lst'.

data
name '_geom_bond_atom_site_label_H' replaced with
'_geom_hbond_atom_site_label_H' as specified in the replacement file
'/home/antanas/src/cod-tools/trunk/data/replacement-values/replacement_tags.lst'.

data
name '_geom_contact_atom_site_label_a' replaced with
'_geom_hbond_atom_site_label_A' as specified in the replacement file
'/home/antanas/src/cod-tools/trunk/data/replacement-values/replacement_tags.lst'.

data
name '_geom_bond_distance_DH' replaced with '_geom_hbond_distance_DH'
as specified in the replacement file
'/home/antanas/src/cod-tools/trunk/data/replacement-values/replacement_tags.lst'.

data
name '_geom_contact_distance_HA' replaced with
'_geom_hbond_distance_HA' as specified in the replacement file
'/home/antanas/src/cod-tools/trunk/data/replacement-values/replacement_tags.lst'.

data
name '_geom_contact_distance_DA' replaced with
'_geom_hbond_distance_DA' as specified in the replacement file
'/home/antanas/src/cod-tools/trunk/data/replacement-values/replacement_tags.lst'.

data
name '_geom_angle_DHA' replaced with '_geom_hbond_angle_DHA' as
specified in the replacement file
'/home/antanas/src/cod-tools/trunk/data/replacement-values/replacement_tags.lst'.

data
name '_geom_contact_site_symmetry_A' replaced with
'_geom_hbond_site_symmetry_A' as specified in the replacement file
'/home/antanas/src/cod-tools/trunk/data/replacement-values/replacement_tags.lst'.

Automatic conversion script
Id: cif_correct_tags 5005 2017-03-03 11:38:54Z antanas 
;
_cod_original_sg_symbol_Hall 'P 32 2'
_cod_original_formula_sum 'C9.80 H12 F6 N2 O4 S2'
_cod_database_code 7150182

loop_
_symmetry_equiv_pos_as_xyz
+x,+y,+z
-y,+x-y,2/3+z
-x+y,-x,1/3+z
+y,+x,-z
+x-y,-y,1/3-z
-x,-x+y,2/3-z

loop_
_atom_site_aniso_label
_atom_site_aniso_U_11
_atom_site_aniso_U_22
_atom_site_aniso_U_33
_atom_site_aniso_U_12
_atom_site_aniso_U_13
_atom_site_aniso_U_23
S1 0.0290(2) 0.0253(2) 0.0080(1) 0.0107(2) 0.0004(1) 0.0003(1)
S2 0.0232(2) 0.0287(2) 0.0154(1) 0.0130(2) 0.0010(1) 0.0003(1)
F1 0.1038(16) 0.0268(7) 0.0944(13) 0.0213(10) -0.0399(11) -0.0155(8)
F2 0.0659(10) 0.0482(8) 0.0300(6) 0.0340(8) 0.0004(6) 0.0137(5)
F3 0.0990(14) 0.0833(12) 0.0472(8) 0.0735(12) 0.0116(8) -0.0031(8)
F4 0.0679(10) 0.0683(10) 0.0456(7) 0.0548(9) -0.0089(7) -0.0132(7)
F5 0.1064(13) 0.0672(10) 0.0243(6) 0.0617(10) -0.0132(7) 0.0014(6)
F6 0.0646(10) 0.0285(6) 0.0467(7) 0.0149(7) 0.0061(7) 0.0007(5)
O1 0.0310(7) 0.0393(7) 0.0128(4) 0.0142(6) 0.0043(5) 0.0034(5)
O2 0.0353(7) 0.0409(8) 0.0078(4) 0.0091(6) -0.0016(4) -0.0018(5)
O3 0.0265(7) 0.0458(9) 0.0406(8) 0.0134(7) -0.0015(6) -0.0071(7)
O4 0.0361(7) 0.0458(8) 0.0110(4) 0.0243(6) 0.0039(4) 0.0017(4)
N1 0.0305(8) 0.0272(7) 0.0073(4) 0.0077(6) 0.0022(5) 0.0005(5)
N2 0.0263(8) 0.0379(9) 0.0118(5) 0.0180(7) -0.0024(5) -0.0052(5)
C1 0.0273(8) 0.0244(8) 0.0106(5) 0.0113(7) 0.0028(5) 0.0007(5)
C2 0.0324(10) 0.0311(9) 0.0238(7) 0.0193(8) -0.0011(7) 0.0005(7)
C3 0.0267(10) 0.0334(11) 0.0352(9) 0.0166(8) 0.0040(7) -0.0036(8)
C4 0.0262(9) 0.0292(10) 0.0310(9) 0.0116(8) 0.0080(7) 0.0003(7)
C5 0.0319(9) 0.0250(8) 0.0182(6) 0.0137(8) 0.0065(6) 0.0033(6)
C6 0.0229(8) 0.0266(8) 0.0113(5) 0.0128(7) 0.0009(5) -0.0007(5)
C7 0.0608(15) 0.0328(11) 0.0306(9) 0.0257(11) -0.0045(9) -0.0041(8)
C8 0.0545(13) 0.0407(12) 0.0221(8) 0.0318(11) -0.0064(8) -0.0026(8)

loop_
_atom_site_label
_atom_site_fract_x
_atom_site_fract_y
_atom_site_fract_z
_atom_site_U_iso_or_equiv
_atom_site_thermal_displace_type
_atom_site_occupancy
S1 0.68404(4) 0.41124(3) 0.92124(2) 0.0220(3) Uani 1.0
S2 0.68015(3) 0.13666(4) 0.93408(3) 0.0225(3) Uani 1.0
F1 0.7398(2) 0.6126(1) 0.91148(13) 0.0800(16) Uani 1.0
F2 0.6446(1) 0.5179(1) 0.79345(8) 0.0456(11) Uani 1.0
F3 0.5698(2) 0.5051(1) 0.92854(10) 0.0641(16) Uani 1.0
F4 0.7397(1) -0.0063(1) 0.92304(10) 0.0514(13) Uani 1.0
F5 0.6917(2) 0.0139(1) 1.06451(9) 0.0579(14) Uani 1.0
F6 0.5721(1) -0.0707(1) 0.95551(9) 0.0503(11) Uani 1.0
O1 0.7703(1) 0.4266(1) 0.86050(8) 0.0292(9) Uani 1.0
O2 0.6960(1) 0.4197(1) 1.02280(7) 0.0324(9) Uani 1.0
O3 0.7868(1) 0.2151(1) 0.95780(11) 0.0397(11) Uani 1.0
O4 0.6423(1) 0.1185(1) 0.83778(7) 0.0293(9) Uani 1.0
N1 0.5779(1) 0.3050(1) 0.89403(8) 0.0247(9) Uani 1.0
N2 0.5974(1) 0.1474(1) 1.00138(9) 0.0245(10) Uani 1.0
C1 0.4927(1) 0.2350(1) 0.96202(10) 0.0215(10) Uani 1.0
C2 0.3837(2) 0.2167(2) 0.93030(12) 0.0275(12) Uani 1.0
C3 0.2968(2) 0.1437(2) 1.00150(14) 0.0311(13) Uani 1.0
C4 0.2958(2) 0.0379(2) 1.01540(13) 0.0298(12) Uani 1.0
C5 0.4055(2) 0.0565(1) 1.04462(12) 0.0253(11) Uani 1.0
C6 0.4914(1) 0.1287(1) 0.97259(10) 0.0201(10) Uani 1.0
C7 0.6580(2) 0.5186(2) 0.88710(15) 0.0404(16) Uani 1.0
C8 0.6697(2) 0.0105(2) 0.97142(13) 0.0356(16) Uani 1.0
H1n 0.5702 0.2946 0.8322 0.030 Uiso 1.0
H2n 0.6200 0.1600 1.0533 0.029 Uiso 1.0
H1 0.5090 0.2695 1.0226 0.026 Uiso 1.0
H2a 0.3671 0.1839 0.8690 0.033 Uiso 1.0
H2b 0.3860 0.2838 0.9271 0.033 Uiso 1.0
H3a 0.2287 0.1289 0.9781 0.037 Uiso 1.0
H3b 0.3102 0.1795 1.0614 0.037 Uiso 1.0
H4a 0.2752 -0.0013 0.9571 0.036 Uiso 1.0
H4b 0.2454 -0.0027 1.0639 0.036 Uiso 1.0
H5a 0.4033 -0.0105 1.0478 0.030 Uiso 1.0
H5b 0.4236 0.0899 1.1057 0.030 Uiso 1.0
H6 0.4739 0.0935 0.9123 0.024 Uiso 1.0
C11 0.940(2) 1.000 0.167 0.204(5) Uiso 0.42(1)
C12 0.896(2) 0.922(1) 0.106(1) 0.204 Uiso 0.59(2)
C13 0.953(2) 0.969(2) 0.036(2) 0.204 Uiso 0.50(1)
C14 1.011(3) 0.977(4) 0.154(3) 0.204 Uiso 0.29(1)

loop_
_geom_angle_atom_site_label_1
_geom_angle_atom_site_label_2
_geom_angle_atom_site_label_3
_geom_angle
_geom_angle_site_symmetry_1
_geom_angle_site_symmetry_2
_geom_angle_site_symmetry_3
O2 S1 O1 121.32(8) . . .
N1 S1 O1 110.63(8) . . .
C7 S1 O1 104.1(1) . . .
N1 S1 O2 109.90(7) . . .
C7 S1 O2 104.78(9) . . .
C7 S1 N1 104.4(1) . . .
O4 S2 O3 121.95(9) . . .
N2 S2 O3 110.54(8) . . .
C8 S2 O3 104.1(1) . . .
N2 S2 O4 109.97(7) . . .
C8 S2 O4 104.74(9) . . .
C8 S2 N2 103.64(9) . . .
S1 N1 C1 125.3(1) . . .
S2 N2 C6 125.6(1) . . .
C2 C1 N1 111.3(1) . . .
C6 C1 N1 109.6(1) . . .
C6 C1 C2 111.1(1) . . .
C3 C2 C1 110.3(1) . . .
C2 C3 C4 111.4(2) . . .
C3 C4 C5 111.5(2) . . .
C6 C5 C4 111.0(1) . . .
C1 C6 N2 110.6(1) . . .
C5 C6 N2 110.9(1) . . .
C5 C6 C1 110.2(1) . . .
F1 C7 F3 109.6(2) . . .
F2 C7 F3 108.0(2) . . .
S1 C7 F3 110.5(2) . . .
F2 C7 F1 108.4(2) . . .
S1 C7 F1 110.2(2) . . .
S1 C7 F2 110.1(1) . . .
F4 C8 F6 108.7(2) . . .
F5 C8 F6 108.9(2) . . .
S2 C8 F6 110.7(1) . . .
F5 C8 F4 108.4(2) . . .
S2 C8 F4 110.0(2) . . .
S2 C8 F5 110.0(1) . . .
C1 N1 H1n 121.9 . . .
S1 N1 H1n 112.5 . . .
C6 N2 H2n 125.0 . . .
S2 N2 H2n 109.2 . . .
N1 C1 H1 108.3 . . .
C2 C1 H1 108.3 . . .
C6 C1 H1 108.2 . . .
H2b C2 H2a 109.5 . . .
C1 C2 H2a 109.3 . . .
C3 C2 H2a 109.3 . . .
C1 C2 H2b 109.2 . . .
C3 C2 H2b 109.2 . . .
H3a C3 H3b 109.4 . . .
C4 C3 H3b 109.0 . . .
C2 C3 H3b 109.0 . . .
C4 C3 H3a 109.0 . . .
C2 C3 H3a 109.0 . . .
H4b C4 H4a 109.4 . . .
C5 C4 H4a 108.9 . . .
C3 C4 H4a 109.0 . . .
C5 C4 H4b 108.9 . . .
C3 C4 H4b 109.0 . . .
H5b C5 H5a 109.5 . . .
C4 C5 H5a 109.2 . . .
C6 C5 H5a 109.0 . . .
C4 C5 H5b 109.2 . . .
C6 C5 H5b 109.0 . . .
N2 C6 H6 108.4 . . .
C1 C6 H6 108.4 . . .
C5 C6 H6 108.3 . . .
C12 C11 C14 109.0(25) 5_675 . .
C12 C11 C14 77.5(21) . . .
C12 C11 C12 173.6(27) 5_675 . .
C11 C12 C13 98.4(17) . . .
C14 C12 C13 80.2(24) . . .
C12 C13 C13 140.6(17) . . 4_555
C14 C13 C13 135.4(31) . . 4_555
C14 C13 C12 58.3(18) . . .
C11 C14 C14 74.0(19) . . 5_675
C12 C14 C14 126.3(23) . . 5_675
C13 C14 C14 121(8) . . 5_675
C13 C14 C11 74.6(20) . . .

loop_
_geom_bond_atom_site_label_1
_geom_bond_atom_site_label_2
_geom_bond_distance
_geom_bond_site_symmetry_1
_geom_bond_site_symmetry_2
S1 O1 1.427(1) . .
S1 O2 1.428(1) . .
S1 N1 1.574(2) . .
S1 C7 1.825(2) . .
S2 O3 1.416(2) . .
S2 O4 1.426(1) . .
S2 N2 1.585(1) . .
S2 C8 1.821(2) . .
F1 C7 1.319(3) . .
F2 C7 1.323(2) . .
F3 C7 1.318(3) . .
F4 C8 1.331(2) . .
F5 C8 1.334(2) . .
F6 C8 1.321(3) . .
N1 C1 1.479(2) . .
N2 C6 1.465(2) . .
C1 C2 1.520(2) . .
C1 C6 1.527(2) . .
C2 C3 1.531(3) . .
C3 C4 1.528(3) . .
C4 C5 1.519(3) . .
C5 C6 1.528(2) . .
N1 H1n 0.88 . .
N2 H2n 0.78 . .
C1 H1 0.95 . .
C2 H2a 0.95 . .
C2 H2b 0.95 . .
C3 H3b 0.95 . .
C3 H3a 0.95 . .
C4 H4a 0.95 . .
C4 H4b 0.95 . .
C5 H5a 0.95 . .
C5 H5b 0.95 . .
C6 H6 0.95 . .
C11 C14 1.229(30) . .
C11 C14 1.229(30) . 5_675
C11 C12 1.296(18) . .
C11 C12 1.296(18) . 5_675
C12 C13 1.233(19) . .
C12 C14 1.581(38) . .
C13 C13 1.074(41) . 4_555
C13 C14 1.831(47) . .
C14 C14 0.68(8) . 5_675

loop_
_geom_hbond_atom_site_label_D
_geom_hbond_atom_site_label_H
_geom_hbond_atom_site_label_A
_geom_hbond_distance_DH
_geom_hbond_distance_HA
_geom_hbond_distance_DA
_geom_hbond_angle_DHA
_geom_hbond_site_symmetry_A
N1 H1n O2 0.88 2.03 2.892(2) 170 2_654
N2 H2n O1 0.78 2.15 2.890(2) 160 3_665

loop_
_geom_torsion_atom_site_label_1
_geom_torsion_atom_site_label_2
_geom_torsion_atom_site_label_3
_geom_torsion_atom_site_label_4
_geom_torsion
_geom_torsion_site_symmetry_1
_geom_torsion_site_symmetry_2
_geom_torsion_site_symmetry_3
_geom_torsion_site_symmetry_4
N1 C1 C6 N2 55.6(2) . . . .
S1 N1 C1 C6 -111.1(1) . . . .
C1 C6 N2 S2 -105.4(1) . . . .
